data_4129666
loop_
_publ_author_name
'Pinkowicz, Dawid'
'Southerland, Heather I.'
'Avenda\~no, Carolina'
'Prosvirin, Andrey'
'Sanders, Codi'
'Wernsdorfer, Wolfgang'
'Pedersen, Kasper S.'
'Dreiser, Jan'
'Cl\'erac, Rodolphe'
'Nehrkorn, Joscha'
'Simeoni, Giovanna G.'
'Schnegg, Alexander'
'Holldack, Karsten'
'Dunbar, Kim R.'

_publ_section_title
;
 Cyanide Single-Molecule Magnets Exhibiting Solvent Dependent Reversible
 &quot;On&quot; and &quot;Off&quot; Exchange Bias Behavior.
;
_journal_issue 45
_journal_name_full 'Journal of the American Chemical Society'
_journal_page_first 14406
_journal_page_last 14422
_journal_paper_doi 10.1021/jacs.5b09378
_journal_volume 137
_journal_year 2015
_chemical_formula_sum 'C91 H93 Mn2 N11 O13 Os P2'
_chemical_formula_weight 1910.78
_space_group_IT_number 15
_space_group_name_Hall '-C 2yc'
_space_group_name_H-M_alt 'C 1 2/c 1'
_symmetry_cell_setting monoclinic
_symmetry_space_group_name_H-M 'C 1 2/c 1'
_atom_sites_solution_hydrogens geom
_atom_sites_solution_primary direct
_atom_sites_solution_secondary difmap
_audit_creation_method SHELXL-97
_cell_angle_alpha 90.00
_cell_angle_beta 102.787(2)
_cell_angle_gamma 90.00
_cell_formula_units_Z 4
_cell_length_a 17.170(2)
_cell_length_b 13.8418(18)
_cell_length_c 37.158(5)
_cell_measurement_temperature 110(2)
_cell_volume 8612.1(19)
_computing_structure_refinement 'SHELXL-97 (Sheldrick, 2008)'
_diffrn_ambient_temperature 110(2)
_diffrn_measured_fraction_theta_full 0.995
_diffrn_measured_fraction_theta_max 0.995
_diffrn_measurement_device_type 'APEX II'
_diffrn_measurement_method 'profile data from \w scans'
_diffrn_radiation_monochromator graphite
_diffrn_radiation_source 'fine-focus sealed tube'
_diffrn_radiation_type MoK\a
_diffrn_radiation_wavelength 0.71073
_diffrn_reflns_av_R_equivalents 0.0374
_diffrn_reflns_av_sigmaI/netI 0.0249
_diffrn_reflns_limit_h_max 22
_diffrn_reflns_limit_h_min -22
_diffrn_reflns_limit_k_max 17
_diffrn_reflns_limit_k_min -17
_diffrn_reflns_limit_l_max 48
_diffrn_reflns_limit_l_min -48
_diffrn_reflns_number 48107
_diffrn_reflns_theta_full 27.50
_diffrn_reflns_theta_max 27.50
_diffrn_reflns_theta_min 2.07
_exptl_absorpt_coefficient_mu 1.867
_exptl_absorpt_correction_T_max 0.7458
_exptl_absorpt_correction_T_min 0.4648
_exptl_absorpt_correction_type multi-scan
_exptl_absorpt_process_details SADABS
_exptl_crystal_colour red
_exptl_crystal_density_diffrn 1.474
_exptl_crystal_density_method 'not measured'
_exptl_crystal_description block
_exptl_crystal_F_000 3904
_exptl_crystal_size_max 0.44
_exptl_crystal_size_mid 0.34
_exptl_crystal_size_min 0.22
_refine_diff_density_max 1.082
_refine_diff_density_min -0.550
_refine_diff_density_rms 0.081
_refine_ls_extinction_method none
_refine_ls_goodness_of_fit_ref 1.116
_refine_ls_hydrogen_treatment mixed
_refine_ls_matrix_type full
_refine_ls_number_parameters 569
_refine_ls_number_reflns 9843
_refine_ls_number_restraints 5
_refine_ls_restrained_S_all 1.120
_refine_ls_R_factor_all 0.0280
_refine_ls_R_factor_gt 0.0257
_refine_ls_shift/su_max 0.001
_refine_ls_shift/su_mean 0.000
_refine_ls_structure_factor_coef Fsqd
_refine_ls_weighting_details 'calc w=1/[\s^2^(Fo^2^)+(0.0194P)^2^+27.3950P] where P=(Fo^2^+2Fc^2^)/3'
_refine_ls_weighting_scheme calc
_refine_ls_wR_factor_gt 0.0643
_refine_ls_wR_factor_ref 0.0652
_reflns_number_gt 9194
_reflns_number_total 9843
_reflns_threshold_expression >2\s(I)
_cod_data_source_file ja5b09378_si_006.cif
_cod_data_source_block compound_1
_cod_original_cell_volume 8611.9(19)
_cod_original_sg_symbol_H-M C2/c
_cod_database_code 4129666

loop_
_symmetry_equiv_pos_as_xyz
'x, y, z'
'-x, y, -z+1/2'
'x+1/2, y+1/2, z'
'-x+1/2, y+1/2, -z+1/2'
'-x, -y, -z'
'x, -y, z-1/2'
'-x+1/2, -y+1/2, -z'
'x+1/2, -y+1/2, z-1/2'

loop_
_atom_site_label
_atom_site_type_symbol
_atom_site_fract_x
_atom_site_fract_y
_atom_site_fract_z
_atom_site_U_iso_or_equiv
_atom_site_adp_type
_atom_site_occupancy
_atom_site_symmetry_multiplicity
_atom_site_calc_flag
_atom_site_refinement_flags
Os1 Os 0.2500 0.7500 0.0000 0.01218(4) Uani 1 2 d S
Mn1 Mn 0.009598(19) 0.71820(2) 0.054875(9) 0.01303(7) Uani 1 1 d .
P1 P 0.41390(3) 0.81864(4) 0.250455(15) 0.01579(11) Uani 1 1 d .
O1 O 0.08634(9) 0.63550(12) 0.08203(5) 0.0191(3) Uani 1 1 d .
O2 O 0.06210(9) 0.82641(11) 0.07883(5) 0.0182(3) Uani 1 1 d .
O50 O 0.32082(10) 0.07691(12) 0.10251(5) 0.0221(4) Uani 1 1 d D
O3 O -0.06204(10) 0.70290(12) 0.10042(5) 0.0217(3) Uani 1 1 d D
O52 O 0.36068(11) 0.50087(14) 0.13132(5) 0.0262(4) Uani 1 1 d D
O51 O 0.31255(15) 0.4494(2) 0.19266(7) 0.0490(6) Uani 1 1 d D
O53 O 0.0000 0.8822(6) 0.2500 0.178(4) Uani 1 2 d SD
N4 N -0.05982(10) 0.60980(13) 0.03198(5) 0.0132(3) Uani 1 1 d .
N5 N -0.07638(10) 0.79758(13) 0.02393(5) 0.0132(3) Uani 1 1 d .
N6 N 0.5000 0.7794(2) 0.2500 0.0194(5) Uani 1 2 d S
N1 N 0.07056(11) 0.71912(15) 0.00782(5) 0.0187(4) Uani 1 1 d .
N3 N 0.26440(13) 0.94417(16) 0.04836(6) 0.0257(5) Uani 1 1 d .
N2 N 0.30145(12) 0.61312(15) 0.07091(5) 0.0213(4) Uani 1 1 d .
C16 C -0.12390(12) 0.64072(16) 0.00285(6) 0.0137(4) Uani 1 1 d .
C11 C -0.13266(13) 0.74080(16) -0.00134(6) 0.0141(4) Uani 1 1 d .
C23 C 0.08070(13) 0.54295(16) 0.08764(6) 0.0158(4) Uani 1 1 d .
C22 C 0.14445(14) 0.49824(17) 0.11235(6) 0.0187(4) Uani 1 1 d .
H22 H 0.1892 0.5344 0.1232 0.022 Uiso 1 1 calc R
C4 C 0.04893(13) 0.91847(16) 0.07077(6) 0.0142(4) Uani 1 1 d .
C3 C 0.25815(13) 0.87313(17) 0.03175(6) 0.0171(4) Uani 1 1 d .
C18 C 0.01483(14) 0.48491(16) 0.07049(6) 0.0169(4) Uani 1 1 d .
C1 C 0.13446(13) 0.73130(15) 0.00406(6) 0.0150(4) Uani 1 1 d .
C32 C 0.43700(15) 0.96552(18) 0.30235(7) 0.0217(5) Uani 1 1 d .
H32 H 0.4519 0.9170 0.3198 0.026 Uiso 1 1 calc R
C17 C -0.05054(13) 0.52077(16) 0.04253(6) 0.0163(4) Uani 1 1 d .
H17 H -0.0890 0.4766 0.0312 0.020 Uiso 1 1 calc R
C2 C 0.28345(13) 0.66368(16) 0.04576(6) 0.0154(4) Uani 1 1 d .
C10 C -0.07911(13) 0.89085(16) 0.02402(6) 0.0147(4) Uani 1 1 d .
H10 H -0.1230 0.9200 0.0087 0.018 Uiso 1 1 calc R
C38 C 0.38026(15) 0.77582(18) 0.17606(7) 0.0225(5) Uani 1 1 d .
H38 H 0.4349 0.7657 0.1794 0.027 Uiso 1 1 calc R
C37 C 0.34865(14) 0.80647(17) 0.20548(6) 0.0188(5) Uani 1 1 d .
C15 C -0.17497(13) 0.57878(17) -0.02105(6) 0.0167(4) Uani 1 1 d .
H15 H -0.1692 0.5122 -0.0185 0.020 Uiso 1 1 calc R
C6 C 0.09509(14) 1.08342(17) 0.08127(6) 0.0182(4) Uani 1 1 d .
H6 H 0.1338 1.1268 0.0930 0.022 Uiso 1 1 calc R
C21 C 0.14142(15) 0.40190(18) 0.12067(6) 0.0223(5) Uani 1 1 d .
H21 H 0.1843 0.3738 0.1370 0.027 Uiso 1 1 calc R
C34 C 0.41920(16) 1.13389(19) 0.28733(8) 0.0277(5) Uani 1 1 d .
H34 H 0.4219 1.1982 0.2948 0.033 Uiso 1 1 calc R
C42 C 0.26668(15) 0.8224(2) 0.20008(7) 0.0281(6) Uani 1 1 d .
H42 H 0.2451 0.8435 0.2196 0.034 Uiso 1 1 calc R
C31 C 0.41101(13) 0.94202(17) 0.26505(6) 0.0174(4) Uani 1 1 d .
C8 C -0.02996(14) 1.05327(16) 0.03967(6) 0.0170(4) Uani 1 1 d .
H8 H -0.0757 1.0761 0.0236 0.020 Uiso 1 1 calc R
C13 C -0.24244(13) 0.71665(18) -0.05290(6) 0.0193(4) Uani 1 1 d .
H13 H -0.2822 0.7416 -0.0718 0.023 Uiso 1 1 calc R
C9 C -0.02029(13) 0.95305(16) 0.04566(6) 0.0142(4) Uani 1 1 d .
C7 C 0.02665(14) 1.11812(16) 0.05703(6) 0.0187(4) Uani 1 1 d .
H7 H 0.0195 1.1841 0.0527 0.022 Uiso 1 1 calc R
C20 C 0.07526(16) 0.34534(17) 0.10514(7) 0.0254(5) Uani 1 1 d .
H20 H 0.0731 0.2808 0.1118 0.031 Uiso 1 1 calc R
C14 C -0.23432(13) 0.61748(17) -0.04861(6) 0.0188(5) Uani 1 1 d .
H14 H -0.2691 0.5766 -0.0644 0.023 Uiso 1 1 calc R
C25 C 0.37232(15) 0.74431(17) 0.28125(6) 0.0205(5) Uani 1 1 d .
C33 C 0.44047(16) 1.06142(19) 0.31321(7) 0.0256(5) Uani 1 1 d .
H33 H 0.4572 1.0771 0.3381 0.031 Uiso 1 1 calc R
C5 C 0.10610(13) 0.98601(16) 0.08805(6) 0.0169(4) Uani 1 1 d .
H5 H 0.1521 0.9646 0.1043 0.020 Uiso 1 1 calc R
C12 C -0.19211(13) 0.77899(17) -0.02948(6) 0.0165(4) Uani 1 1 d .
H12 H -0.1979 0.8455 -0.0325 0.020 Uiso 1 1 calc R
C19 C 0.01337(16) 0.38619(17) 0.07998(7) 0.0222(5) Uani 1 1 d .
H19 H -0.0302 0.3483 0.0690 0.027 Uiso 1 1 calc R
C26 C 0.40216(16) 0.6516(2) 0.28955(7) 0.0285(6) Uani 1 1 d .
H26 H 0.4458 0.6303 0.2807 0.034 Uiso 1 1 calc R
C29 C 0.27264(17) 0.7145(2) 0.31641(7) 0.0315(6) Uani 1 1 d .
H29 H 0.2293 0.7355 0.3255 0.038 Uiso 1 1 calc R
C52 C 0.44162(15) 0.5296(2) 0.14169(8) 0.0271(5) Uani 1 1 d .
H52A H 0.4446 0.5955 0.1499 0.041 Uiso 1 1 calc R
H52B H 0.4659 0.5239 0.1209 0.041 Uiso 1 1 calc R
H52C H 0.4693 0.4889 0.1613 0.041 Uiso 1 1 calc R
C30 C 0.30740(16) 0.7760(2) 0.29475(7) 0.0247(5) Uani 1 1 d .
H30 H 0.2873 0.8380 0.2894 0.030 Uiso 1 1 calc R
C24 C -0.06244(17) 0.7698(2) 0.12925(8) 0.0290(6) Uani 1 1 d .
H24A H -0.0122 0.8031 0.1352 0.043 Uiso 1 1 calc R
H24B H -0.0706 0.7359 0.1507 0.043 Uiso 1 1 calc R
H24C H -0.1048 0.8156 0.1214 0.043 Uiso 1 1 calc R
C36 C 0.38935(15) 1.01547(18) 0.23912(7) 0.0236(5) Uani 1 1 d .
H36 H 0.3719 1.0003 0.2143 0.028 Uiso 1 1 calc R
C28 C 0.30222(17) 0.6228(2) 0.32429(8) 0.0371(7) Uani 1 1 d .
H28 H 0.2787 0.5818 0.3386 0.045 Uiso 1 1 calc R
C40 C 0.24892(17) 0.77516(19) 0.13651(7) 0.0300(6) Uani 1 1 d .
H40 H 0.2154 0.7639 0.1136 0.036 Uiso 1 1 calc R
C50 C 0.35667(16) 0.0132(2) 0.13142(8) 0.0295(6) Uani 1 1 d .
H50A H 0.3832 0.0501 0.1525 0.044 Uiso 1 1 calc R
H50B H 0.3948 -0.0271 0.1232 0.044 Uiso 1 1 calc R
H50C H 0.3162 -0.0264 0.1381 0.044 Uiso 1 1 calc R
C39 C 0.33014(18) 0.76029(18) 0.14156(7) 0.0294(6) Uani 1 1 d .
H39 H 0.3514 0.7399 0.1219 0.035 Uiso 1 1 calc R
C35 C 0.39386(16) 1.11110(19) 0.25034(8) 0.0290(6) Uani 1 1 d .
H35 H 0.3798 1.1601 0.2330 0.035 Uiso 1 1 calc R
C41 C 0.21757(16) 0.8068(2) 0.16561(8) 0.0311(6) Uani 1 1 d .
H41 H 0.1629 0.8177 0.1620 0.037 Uiso 1 1 calc R
C27 C 0.36689(17) 0.5911(2) 0.31095(9) 0.0404(8) Uani 1 1 d .
H27 H 0.3867 0.5290 0.3164 0.049 Uiso 1 1 calc R
C51 C 0.2890(3) 0.5360(3) 0.20738(11) 0.0657(12) Uani 1 1 d .
H51A H 0.2764 0.5230 0.2308 0.099 Uiso 1 1 calc R
H51B H 0.2427 0.5617 0.1908 0.099 Uiso 1 1 calc R
H51C H 0.3317 0.5821 0.2105 0.099 Uiso 1 1 calc R
C53 C 0.0929(4) 0.8632(5) 0.2472(2) 0.0515(19) Uani 0.50 1 d PD
H53A H 0.1283 0.8858 0.2693 0.077 Uiso 0.50 1 calc PR
H53C H 0.1035 0.8974 0.2263 0.077 Uiso 0.50 1 calc PR
H53B H 0.1011 0.7953 0.2443 0.077 Uiso 0.50 1 calc PR
H50 H 0.299(2) 0.040(2) 0.0828(7) 0.046(10) Uiso 1 1 d D
H52 H 0.339(2) 0.540(2) 0.1130(8) 0.053(11) Uiso 1 1 d D
H3 H -0.1037(15) 0.661(2) 0.0979(9) 0.036(9) Uiso 1 1 d D
H51 H 0.329(2) 0.462(3) 0.1711(7) 0.057(11) Uiso 1 1 d D

loop_
_atom_site_aniso_label
_atom_site_aniso_U_11
_atom_site_aniso_U_22
_atom_site_aniso_U_33
_atom_site_aniso_U_23
_atom_site_aniso_U_13
_atom_site_aniso_U_12
Os1 0.01013(6) 0.01405(6) 0.01212(6) -0.00110(4) 0.00193(4) -0.00159(4)
Mn1 0.01079(14) 0.01181(15) 0.01474(15) 0.00118(12) -0.00093(12) -0.00097(12)
P1 0.0156(3) 0.0187(3) 0.0114(3) 0.0005(2) -0.0005(2) -0.0009(2)
O1 0.0147(7) 0.0162(8) 0.0232(8) 0.0048(6) -0.0027(6) -0.0005(6)
O2 0.0163(8) 0.0127(8) 0.0218(8) 0.0011(6) -0.0038(6) -0.0019(6)
O50 0.0262(9) 0.0195(8) 0.0184(8) -0.0019(7) 0.0001(7) -0.0033(7)
O3 0.0247(9) 0.0219(9) 0.0192(8) -0.0053(7) 0.0062(7) -0.0069(7)
O52 0.0231(9) 0.0288(10) 0.0238(9) 0.0063(7) -0.0012(7) -0.0020(7)
O51 0.0443(13) 0.0644(16) 0.0393(13) 0.0183(12) 0.0113(11) -0.0080(12)
O53 0.174(8) 0.121(6) 0.198(9) 0.000 -0.045(7) 0.000
N4 0.0116(8) 0.0158(9) 0.0116(8) -0.0004(7) 0.0012(7) -0.0005(7)
N5 0.0107(8) 0.0155(9) 0.0131(8) -0.0007(7) 0.0018(7) -0.0014(7)
N6 0.0174(13) 0.0201(13) 0.0188(13) 0.000 0.0001(11) 0.000
N1 0.0149(9) 0.0199(9) 0.0207(10) 0.0019(8) 0.0030(7) 0.0000(7)
N3 0.0259(11) 0.0246(11) 0.0282(11) -0.0086(9) 0.0097(9) -0.0063(9)
N2 0.0239(10) 0.0217(10) 0.0165(10) -0.0018(8) 0.0011(8) -0.0001(8)
C16 0.0113(9) 0.0187(11) 0.0110(9) -0.0002(8) 0.0021(8) -0.0008(8)
C11 0.0108(9) 0.0178(11) 0.0135(10) -0.0010(8) 0.0022(8) -0.0019(8)
C23 0.0175(10) 0.0171(11) 0.0137(10) 0.0001(8) 0.0051(8) 0.0030(8)
C22 0.0200(11) 0.0206(11) 0.0145(10) 0.0001(8) 0.0017(9) 0.0027(9)
C4 0.0145(10) 0.0158(10) 0.0124(10) -0.0002(8) 0.0032(8) -0.0005(8)
C3 0.0147(10) 0.0212(11) 0.0155(10) 0.0016(9) 0.0037(8) -0.0031(8)
C18 0.0203(11) 0.0141(10) 0.0160(11) -0.0008(8) 0.0033(9) 0.0014(8)
C1 0.0185(11) 0.0130(10) 0.0126(10) 0.0004(8) 0.0015(8) 0.0009(8)
C32 0.0241(12) 0.0247(12) 0.0155(11) 0.0016(9) 0.0030(9) -0.0029(9)
C17 0.0155(10) 0.0158(10) 0.0175(11) -0.0031(8) 0.0037(8) -0.0026(8)
C2 0.0136(10) 0.0175(10) 0.0149(10) -0.0042(8) 0.0024(8) -0.0014(8)
C10 0.0125(10) 0.0185(11) 0.0123(10) 0.0020(8) 0.0011(8) 0.0024(8)
C38 0.0251(12) 0.0203(11) 0.0188(11) -0.0026(9) -0.0026(9) 0.0019(9)
C37 0.0201(11) 0.0187(11) 0.0146(10) 0.0015(8) -0.0028(8) -0.0019(9)
C15 0.0170(10) 0.0178(11) 0.0155(10) -0.0020(8) 0.0037(8) -0.0028(8)
C6 0.0207(11) 0.0176(11) 0.0164(11) -0.0026(8) 0.0041(9) -0.0051(9)
C21 0.0298(13) 0.0218(12) 0.0132(11) 0.0023(9) 0.0004(9) 0.0091(10)
C34 0.0277(13) 0.0221(12) 0.0336(14) -0.0057(10) 0.0071(11) 0.0008(10)
C42 0.0216(12) 0.0400(15) 0.0208(12) 0.0044(11) 0.0006(10) -0.0012(11)
C31 0.0162(10) 0.0198(11) 0.0158(11) -0.0008(8) 0.0026(8) -0.0007(8)
C8 0.0185(11) 0.0178(11) 0.0140(10) 0.0001(8) 0.0024(8) 0.0018(8)
C13 0.0137(10) 0.0270(12) 0.0153(10) -0.0005(9) -0.0008(8) -0.0004(9)
C9 0.0148(10) 0.0154(10) 0.0122(10) -0.0010(8) 0.0021(8) 0.0003(8)
C7 0.0235(11) 0.0123(10) 0.0203(11) -0.0002(8) 0.0051(9) -0.0004(8)
C20 0.0397(15) 0.0132(11) 0.0213(12) 0.0014(9) 0.0022(10) 0.0043(10)
C14 0.0163(10) 0.0246(12) 0.0145(10) -0.0051(9) 0.0012(8) -0.0050(9)
C25 0.0207(11) 0.0238(12) 0.0146(10) 0.0001(9) -0.0012(9) -0.0063(9)
C33 0.0281(13) 0.0292(13) 0.0199(12) -0.0059(10) 0.0064(10) -0.0041(10)
C5 0.0141(10) 0.0185(11) 0.0166(11) -0.0005(8) 0.0002(8) -0.0014(8)
C12 0.0139(10) 0.0179(10) 0.0173(10) 0.0011(8) 0.0022(8) 0.0008(8)
C19 0.0307(13) 0.0152(11) 0.0187(11) -0.0023(9) 0.0014(10) -0.0007(9)
C26 0.0218(12) 0.0320(14) 0.0276(13) 0.0108(11) -0.0034(10) -0.0006(10)
C29 0.0307(14) 0.0435(16) 0.0208(12) -0.0085(11) 0.0063(11) -0.0186(12)
C52 0.0229(12) 0.0290(14) 0.0281(13) -0.0008(10) 0.0024(10) 0.0013(10)
C30 0.0272(13) 0.0266(12) 0.0207(12) -0.0063(10) 0.0060(10) -0.0088(10)
C24 0.0328(14) 0.0264(13) 0.0277(13) -0.0105(11) 0.0066(11) -0.0044(11)
C36 0.0241(12) 0.0266(13) 0.0181(11) 0.0020(9) 0.0006(9) 0.0012(10)
C28 0.0315(15) 0.0513(19) 0.0231(13) 0.0135(12) -0.0055(11) -0.0211(13)
C40 0.0359(15) 0.0240(13) 0.0213(12) 0.0012(10) -0.0123(11) -0.0058(11)
C50 0.0293(14) 0.0323(14) 0.0272(14) 0.0065(11) 0.0069(11) -0.0015(11)
C39 0.0413(16) 0.0237(13) 0.0181(12) -0.0066(9) -0.0046(11) 0.0027(11)
C35 0.0292(13) 0.0225(13) 0.0318(14) 0.0037(10) -0.0005(11) 0.0034(10)
C41 0.0200(12) 0.0391(16) 0.0282(14) 0.0089(11) -0.0076(10) -0.0046(11)
C27 0.0275(14) 0.0397(17) 0.0474(18) 0.0253(14) -0.0062(13) -0.0056(12)
C51 0.083(3) 0.075(3) 0.044(2) -0.016(2) 0.024(2) -0.034(2)
C53 0.044(4) 0.042(4) 0.065(5) -0.035(3) 0.005(3) -0.013(3)

loop_
_atom_type_symbol
_atom_type_description
_atom_type_scat_dispersion_real
_atom_type_scat_dispersion_imag
_atom_type_scat_source
C C 0.0033 0.0016 'International Tables Vol C Tables 4.2.6.8 and 6.1.1.4'
H H 0.0000 0.0000 'International Tables Vol C Tables 4.2.6.8 and 6.1.1.4'
N N 0.0061 0.0033 'International Tables Vol C Tables 4.2.6.8 and 6.1.1.4'
O O 0.0106 0.0060 'International Tables Vol C Tables 4.2.6.8 and 6.1.1.4'
P P 0.1023 0.0942 'International Tables Vol C Tables 4.2.6.8 and 6.1.1.4'
Mn Mn 0.3368 0.7283 'International Tables Vol C Tables 4.2.6.8 and 6.1.1.4'
Os Os -1.2165 7.6030 'International Tables Vol C Tables 4.2.6.8 and 6.1.1.4'

loop_
_geom_angle_atom_site_label_1
_geom_angle_atom_site_label_2
_geom_angle_atom_site_label_3
_geom_angle
_geom_angle_site_symmetry_1
_geom_angle_site_symmetry_3
C1 Os1 C1 180.00(11) 7_565 .
C1 Os1 C2 92.11(8) 7_565 .
C1 Os1 C2 87.89(8) . .
C1 Os1 C2 87.89(8) 7_565 7_565
C1 Os1 C2 92.11(8) . 7_565
C2 Os1 C2 180.00(13) . 7_565
C1 Os1 C3 89.63(9) 7_565 .
C1 Os1 C3 90.37(9) . .
C2 Os1 C3 92.07(9) . .
C2 Os1 C3 87.93(9) 7_565 .
C1 Os1 C3 90.37(9) 7_565 7_565
C1 Os1 C3 89.63(9) . 7_565
C2 Os1 C3 87.93(9) . 7_565
C2 Os1 C3 92.07(9) 7_565 7_565
C3 Os1 C3 180.00(11) . 7_565
O1 Mn1 O2 91.48(7) . .
O1 Mn1 N4 93.04(7) . .
O2 Mn1 N4 171.73(8) . .
O1 Mn1 N5 175.62(7) . .
O2 Mn1 N5 92.90(7) . .
N4 Mn1 N5 82.62(7) . .
O1 Mn1 N1 91.70(7) . .
O2 Mn1 N1 96.22(8) . .
N4 Mn1 N1 90.56(7) . .
N5 Mn1 N1 87.75(7) . .
O1 Mn1 O3 88.53(7) . .
O2 Mn1 O3 90.20(7) . .
N4 Mn1 O3 83.01(7) . .
N5 Mn1 O3 91.53(7) . .
N1 Mn1 O3 173.57(7) . .
N6 P1 C31 114.76(12) . .
N6 P1 C25 108.33(11) . .
C31 P1 C25 108.07(11) . .
N6 P1 C37 110.45(9) . .
C31 P1 C37 108.42(11) . .
C25 P1 C37 106.47(11) . .
C23 O1 Mn1 128.36(15) . .
C4 O2 Mn1 128.82(14) . .
C24 O3 Mn1 125.88(15) . .
C53 O53 C53 161.6(8) 2 .
C17 N4 C16 122.58(19) . .
C17 N4 Mn1 124.64(15) . .
C16 N4 Mn1 112.76(14) . .
C10 N5 C11 122.21(19) . .
C10 N5 Mn1 124.96(15) . .
C11 N5 Mn1 112.61(14) . .
P1 N6 P1 139.8(2) 2_655 .
C1 N1 Mn1 136.35(18) . .
C15 C16 C11 120.1(2) . .
C15 C16 N4 124.6(2) . .
C11 C16 N4 115.29(19) . .
C12 C11 C16 120.1(2) . .
C12 C11 N5 124.2(2) . .
C16 C11 N5 115.62(19) . .
O1 C23 C22 117.5(2) . .
O1 C23 C18 124.4(2) . .
C22 C23 C18 118.2(2) . .
C21 C22 C23 120.8(2) . .
O2 C4 C5 118.2(2) . .
O2 C4 C9 123.5(2) . .
C5 C4 C9 118.3(2) . .
N3 C3 Os1 176.8(2) . .
C19 C18 C23 119.5(2) . .
C19 C18 C17 117.4(2) . .
C23 C18 C17 123.1(2) . .
N1 C1 Os1 177.1(2) . .
C33 C32 C31 119.7(2) . .
N4 C17 C18 124.9(2) . .
N2 C2 Os1 178.2(2) . .
N5 C10 C9 125.5(2) . .
C37 C38 C39 120.1(2) . .
C38 C37 C42 119.5(2) . .
C38 C37 P1 119.14(18) . .
C42 C37 P1 121.26(19) . .
C14 C15 C16 119.3(2) . .
C5 C6 C7 121.1(2) . .
C22 C21 C20 121.3(2) . .
C33 C34 C35 120.2(2) . .
C41 C42 C37 119.8(3) . .
C36 C31 C32 119.6(2) . .
C36 C31 P1 120.39(18) . .
C32 C31 P1 119.80(18) . .
C7 C8 C9 121.5(2) . .
C12 C13 C14 120.8(2) . .
C8 C9 C4 119.2(2) . .
C8 C9 C10 117.4(2) . .
C4 C9 C10 123.3(2) . .
C8 C7 C6 119.0(2) . .
C19 C20 C21 119.2(2) . .
C15 C14 C13 120.5(2) . .
C26 C25 C30 119.8(2) . .
C26 C25 P1 119.3(2) . .
C30 C25 P1 120.75(19) . .
C34 C33 C32 120.3(2) . .
C6 C5 C4 121.0(2) . .
C13 C12 C11 119.1(2) . .
C20 C19 C18 121.0(2) . .
C27 C26 C25 120.0(3) . .
C28 C29 C30 120.1(3) . .
C25 C30 C29 119.7(3) . .
C35 C36 C31 120.0(2) . .
C29 C28 C27 120.3(3) . .
C39 C40 C41 119.9(2) . .
C40 C39 C38 120.1(3) . .
C34 C35 C36 120.1(2) . .
C40 C41 C42 120.7(3) . .
C26 C27 C28 120.1(3) . .

loop_
_geom_bond_atom_site_label_1
_geom_bond_atom_site_label_2
_geom_bond_distance
_geom_bond_site_symmetry_2
Os1 C1 2.039(2) 7_565
Os1 C1 2.039(2) .
Os1 C2 2.053(2) .
Os1 C2 2.053(2) 7_565
Os1 C3 2.060(2) .
Os1 C3 2.060(2) 7_565
Mn1 O1 1.8644(16) .
Mn1 O2 1.8689(16) .
Mn1 N4 1.9867(18) .
Mn1 N5 1.9893(18) .
Mn1 N1 2.228(2) .
Mn1 O3 2.3115(17) .
P1 N6 1.5784(12) .
P1 C31 1.796(2) .
P1 C25 1.800(2) .
P1 C37 1.802(2) .
O1 C23 1.305(3) .
O2 C4 1.317(3) .
O50 C50 1.420(3) .
O3 C24 1.417(3) .
O52 C52 1.415(3) .
O51 C51 1.414(5) .
O53 C53 1.642(7) 2
O53 C53 1.642(7) .
N4 C17 1.292(3) .
N4 C16 1.428(3) .
N5 C10 1.292(3) .
N5 C11 1.425(3) .
N6 P1 1.5784(12) 2_655
N1 C1 1.149(3) .
N3 C3 1.153(3) .
N2 C2 1.154(3) .
C16 C15 1.396(3) .
C16 C11 1.398(3) .
C11 C12 1.393(3) .
C23 C22 1.407(3) .
C23 C18 1.418(3) .
C22 C21 1.372(3) .
C4 C5 1.404(3) .
C4 C9 1.422(3) .
C18 C19 1.413(3) .
C18 C17 1.439(3) .
C32 C33 1.385(4) .
C32 C31 1.397(3) .
C10 C9 1.431(3) .
C38 C37 1.390(3) .
C38 C39 1.394(3) .
C37 C42 1.395(3) .
C15 C14 1.383(3) .
C6 C5 1.377(3) .
C6 C7 1.398(3) .
C21 C20 1.395(4) .
C34 C33 1.382(4) .
C34 C35 1.383(4) .
C42 C41 1.386(4) .
C31 C36 1.394(3) .
C8 C7 1.374(3) .
C8 C9 1.409(3) .
C13 C12 1.384(3) .
C13 C14 1.385(3) .
C20 C19 1.372(3) .
C25 C26 1.391(4) .
C25 C30 1.391(4) .
C26 C27 1.384(4) .
C29 C28 1.374(5) .
C29 C30 1.394(4) .
C36 C35 1.385(4) .
C28 C27 1.384(5) .
C40 C39 1.381(4) .
C40 C41 1.381(4) .
